data_4087296
loop_
_publ_author_name
'Baird, Drake A.'
'Jamal, S.'
'Johnson, Samuel A.'

_publ_section_title
;
 Influence of the Transmetalating Agent in Difficult Coupling Reactions:
 Control in the Selectivity of C--F Bond Activation by Ni(0) Complexes in
 the Presence of AlMe3
;
_journal_issue 7
_journal_name_full Organometallics
_journal_page_first 1436
_journal_paper_doi 10.1021/acs.organomet.7b00165
_journal_volume 36
_journal_year 2017
_chemical_formula_moiety 'C19  H37  F  Ni P2'
_chemical_formula_sum 'C19 H37 F Ni P2'
_chemical_formula_weight 405.13
_space_group_IT_number 2
_symmetry_cell_setting triclinic
_symmetry_Int_Tables_number 2
_symmetry_space_group_name_Hall '-P 1'
_symmetry_space_group_name_H-M 'P -1'
_atom_sites_solution_hydrogens geom
_audit_conform_dict_location ftp://ftp.iucr.org/pub/cif_core.dic
_audit_conform_dict_name cif_core.dic
_audit_conform_dict_version 2.4.3
_audit_creation_date 2015-03-27T14:22:30-00:00
_audit_creation_method 'WinGX routine CIF_UPDATE'
_cell_angle_alpha 104.318(2)
_cell_angle_beta 95.468(2)
_cell_angle_gamma 112.444(2)
_cell_formula_units_Z 2
_cell_length_a 8.9294(5)
_cell_length_b 9.0260(5)
_cell_length_c 15.6529(8)
_cell_measurement_reflns_used 9948
_cell_measurement_temperature 173(2)
_cell_measurement_theta_max 31.53
_cell_measurement_theta_min 2.95
_cell_measurement_wavelength 0.71073
_cell_volume 1104.15(11)
_computing_cell_refinement 'Bruker SAINT'
_computing_data_collection 'Bruker APEX2'
_computing_data_reduction 'Bruker SAINT'
_computing_molecular_graphics 'ORTEP-3 for Windows (Farrugia, 2012)'
_computing_publication_material 'WinGX publication routines (Farrugia, 2012)'
_computing_structure_refinement 'SHELXL-2014/7 (Sheldrick, 2014)'
_computing_structure_solution 'SHELXS-2013 (Sheldrick, 2008)'
_diffrn_ambient_temperature 173(2)
_diffrn_measured_fraction_theta_full 0.996
_diffrn_measured_fraction_theta_max 0.997
_diffrn_measurement_device 'Bruker APEX-II CCD'
_diffrn_measurement_device_type 'Bruker APEX-II CCD'
_diffrn_measurement_method '\f and \w scans'
_diffrn_radiation_probe x-ray
_diffrn_radiation_type MoK\a
_diffrn_radiation_wavelength 0.71073
_diffrn_reflns_av_R_equivalents 0.0745
_diffrn_reflns_av_unetI/netI 0.0881
_diffrn_reflns_Laue_measured_fraction_full 0.996
_diffrn_reflns_Laue_measured_fraction_max 0.997
_diffrn_reflns_limit_h_max 12
_diffrn_reflns_limit_h_min -12
_diffrn_reflns_limit_k_max 12
_diffrn_reflns_limit_k_min -12
_diffrn_reflns_limit_l_max 22
_diffrn_reflns_limit_l_min -22
_diffrn_reflns_number 26804
_diffrn_reflns_point_group_measured_fraction_full 0.996
_diffrn_reflns_point_group_measured_fraction_max 0.997
_diffrn_reflns_theta_full 25.242
_diffrn_reflns_theta_max 30
_diffrn_reflns_theta_min 2.95
_diffrn_standards_number 0
_exptl_absorpt_coefficient_mu 1.029
_exptl_absorpt_correction_type none
_exptl_crystal_colour yellow
_exptl_crystal_density_diffrn 1.219
_exptl_crystal_density_method 'not measured'
_exptl_crystal_description prism
_exptl_crystal_F_000 436
_exptl_crystal_size_max 0.21
_exptl_crystal_size_mid 0.18
_exptl_crystal_size_min 0.16
_refine_diff_density_max 1.214
_refine_diff_density_min -0.393
_refine_diff_density_rms 0.086
_refine_ls_extinction_method none
_refine_ls_goodness_of_fit_ref 1.058
_refine_ls_hydrogen_treatment constr
_refine_ls_matrix_type full
_refine_ls_number_constraints 0
_refine_ls_number_parameters 215
_refine_ls_number_reflns 6424
_refine_ls_number_restraints 0
_refine_ls_restrained_S_all 1.058
_refine_ls_R_factor_all 0.1149
_refine_ls_R_factor_gt 0.0549
_refine_ls_shift/su_max 0
_refine_ls_shift/su_mean 0
_refine_ls_structure_factor_coef Fsqd
_refine_ls_weighting_details 'w=1/[\s^2^(Fo^2^)+(0.0632P)^2^+0.0906P] where P=(Fo^2^+2Fc^2^)/3'
_refine_ls_weighting_scheme calc
_refine_ls_wR_factor_gt 0.125
_refine_ls_wR_factor_ref 0.1439
_reflns_Friedel_coverage 0
_reflns_number_gt 3777
_reflns_number_total 6424
_reflns_threshold_expression 'I > 2\s(I)'
_cod_data_source_file om7b00165_si_002.cif
_cod_data_source_block shelx
_cod_database_code 4087296
_shelx_estimated_absorpt_t_min 0.813
_shelx_estimated_absorpt_t_max 0.853

loop_
_symmetry_equiv_pos_as_xyz
'x, y, z'
'-x, -y, -z'

loop_
_atom_site_label
_atom_site_type_symbol
_atom_site_fract_x
_atom_site_fract_y
_atom_site_fract_z
_atom_site_U_iso_or_equiv
_atom_site_adp_type
_atom_site_occupancy
_atom_site_site_symmetry_order
_atom_site_calc_flag
_atom_site_refinement_flags_posn
_atom_site_refinement_flags_adp
Ni1 Ni 0.70945(4) 0.58022(4) 0.26358(2) 0.02555(13) Uani 1 1 d . .
P1 P 0.79206(11) 0.39997(10) 0.18866(5) 0.0330(2) Uani 1 1 d . .
P2 P 0.62948(9) 0.75259(10) 0.34915(5) 0.02802(19) Uani 1 1 d . .
F1 F 1.0763(2) 0.8423(3) 0.35959(14) 0.0592(6) Uani 1 1 d . .
C1 C 0.5331(4) 0.3922(4) 0.2885(2) 0.0484(9) Uani 1 1 d . .
H1A H 0.4331 0.4129 0.2891 0.073 Uiso 1 1 calc R U
H1B H 0.5709 0.3841 0.3474 0.073 Uiso 1 1 calc R U
H1C H 0.508 0.2865 0.2415 0.073 Uiso 1 1 calc R U
C2 C 0.8707(3) 0.7593(3) 0.23053(19) 0.0260(6) Uani 1 1 d . .
C3 C 1.0291(4) 0.8633(4) 0.2797(2) 0.0313(7) Uani 1 1 d . .
C4 C 1.1482(4) 0.9880(4) 0.2562(2) 0.0419(8) Uani 1 1 d . .
H4 H 1.2549 1.0546 0.2944 0.05 Uiso 1 1 calc R U
C5 C 1.1070(4) 1.0126(4) 0.1754(3) 0.0456(9) Uani 1 1 d . .
H5 H 1.1864 1.0958 0.1562 0.055 Uiso 1 1 calc R U
C6 C 0.9514(5) 0.9167(4) 0.1230(2) 0.0412(8) Uani 1 1 d . .
H6 H 0.9221 0.9356 0.068 0.049 Uiso 1 1 calc R U
C7 C 0.8349(4) 0.7911(4) 0.1494(2) 0.0332(7) Uani 1 1 d . .
H7 H 0.7282 0.7251 0.1112 0.04 Uiso 1 1 calc R U
C8 C 0.9699(5) 0.4802(4) 0.1374(2) 0.0464(9) Uani 1 1 d . .
H8A H 0.9388 0.5291 0.0923 0.056 Uiso 1 1 calc R U
H8B H 1.0613 0.5735 0.185 0.056 Uiso 1 1 calc R U
C9 C 1.0376(6) 0.3568(6) 0.0911(3) 0.0824(16) Uani 1 1 d . .
H9A H 1.0741 0.3103 0.135 0.124 Uiso 1 1 calc R U
H9B H 1.1318 0.4158 0.0665 0.124 Uiso 1 1 calc R U
H9C H 0.9505 0.2651 0.042 0.124 Uiso 1 1 calc R U
C10 C 0.8539(5) 0.2918(4) 0.2588(2) 0.0464(9) Uani 1 1 d . .
H10A H 0.7571 0.2283 0.2813 0.056 Uiso 1 1 calc R U
H10B H 0.8881 0.2095 0.2214 0.056 Uiso 1 1 calc R U
C11 C 0.9946(5) 0.4098(6) 0.3384(3) 0.0736(14) Uani 1 1 d . .
H11A H 1.0937 0.4665 0.3165 0.11 Uiso 1 1 calc R U
H11B H 1.0182 0.3451 0.3755 0.11 Uiso 1 1 calc R U
H11C H 0.9631 0.494 0.3746 0.11 Uiso 1 1 calc R U
C12 C 0.6338(5) 0.2240(4) 0.0959(2) 0.0579(11) Uani 1 1 d . .
H12A H 0.6876 0.1604 0.0599 0.069 Uiso 1 1 calc R U
H12B H 0.5528 0.1465 0.1215 0.069 Uiso 1 1 calc R U
C13 C 0.5432(7) 0.2822(6) 0.0349(3) 0.104(2) Uani 1 1 d . .
H13A H 0.4863 0.3417 0.0698 0.156 Uiso 1 1 calc R U
H13B H 0.4616 0.1844 -0.0137 0.156 Uiso 1 1 calc R U
H13C H 0.6227 0.3583 0.009 0.156 Uiso 1 1 calc R U
C14 C 0.7668(4) 0.9785(4) 0.3861(2) 0.0330(7) Uani 1 1 d . .
H14A H 0.8714 0.9954 0.4235 0.04 Uiso 1 1 calc R U
H14B H 0.7945 1.0116 0.3319 0.04 Uiso 1 1 calc R U
C15 C 0.7025(4) 1.0986(4) 0.4395(2) 0.0456(9) Uani 1 1 d . .
H15A H 0.6029 1.0896 0.4022 0.068 Uiso 1 1 calc R U
H15B H 0.7879 1.2144 0.4566 0.068 Uiso 1 1 calc R U
H15C H 0.6752 1.0689 0.494 0.068 Uiso 1 1 calc R U
C16 C 0.5925(4) 0.7138(4) 0.4565(2) 0.0399(8) Uani 1 1 d . .
H16A H 0.5662 0.8037 0.493 0.048 Uiso 1 1 calc R U
H16B H 0.495 0.6051 0.4443 0.048 Uiso 1 1 calc R U
C17 C 0.7393(4) 0.7089(5) 0.5103(2) 0.0488(9) Uani 1 1 d . .
H17A H 0.7661 0.6204 0.4745 0.073 Uiso 1 1 calc R U
H17B H 0.7121 0.6852 0.566 0.073 Uiso 1 1 calc R U
H17C H 0.8349 0.8181 0.5251 0.073 Uiso 1 1 calc R U
C18 C 0.4310(4) 0.7401(5) 0.2969(2) 0.0443(8) Uani 1 1 d . .
H18A H 0.345 0.6238 0.2834 0.053 Uiso 1 1 calc R U
H18B H 0.3981 0.8165 0.34 0.053 Uiso 1 1 calc R U
C19 C 0.4391(5) 0.7878(6) 0.2102(3) 0.0606(11) Uani 1 1 d . .
H19A H 0.5245 0.9027 0.2231 0.091 Uiso 1 1 calc R U
H19B H 0.3314 0.7822 0.1854 0.091 Uiso 1 1 calc R U
H19C H 0.4667 0.7093 0.1662 0.091 Uiso 1 1 calc R U

loop_
_atom_site_aniso_label
_atom_site_aniso_U_11
_atom_site_aniso_U_22
_atom_site_aniso_U_33
_atom_site_aniso_U_23
_atom_site_aniso_U_13
_atom_site_aniso_U_12
Ni1 0.0230(2) 0.0223(2) 0.0301(2) 0.00947(16) 0.00654(15) 0.00713(15)
P1 0.0486(5) 0.0243(4) 0.0318(4) 0.0119(3) 0.0135(4) 0.0181(4)
P2 0.0227(4) 0.0302(4) 0.0374(4) 0.0154(3) 0.0132(3) 0.0129(3)
F1 0.0462(12) 0.0633(14) 0.0596(13) 0.0201(11) 0.0013(10) 0.0158(11)
C1 0.039(2) 0.0345(19) 0.060(2) 0.0128(17) 0.0193(17) 0.0029(16)
C2 0.0269(15) 0.0208(14) 0.0330(15) 0.0075(12) 0.0122(12) 0.0121(12)
C3 0.0303(16) 0.0278(16) 0.0376(17) 0.0094(13) 0.0121(13) 0.0132(13)
C4 0.0286(17) 0.0284(17) 0.066(2) 0.0084(16) 0.0180(16) 0.0115(14)
C5 0.049(2) 0.0291(17) 0.071(2) 0.0218(17) 0.038(2) 0.0191(17)
C6 0.062(2) 0.0337(18) 0.0450(19) 0.0202(15) 0.0303(18) 0.0284(18)
C7 0.0446(19) 0.0282(16) 0.0392(17) 0.0152(14) 0.0220(15) 0.0222(15)
C8 0.071(3) 0.040(2) 0.053(2) 0.0262(17) 0.0380(19) 0.0366(19)
C9 0.139(4) 0.069(3) 0.099(3) 0.047(3) 0.087(3) 0.077(3)
C10 0.062(2) 0.051(2) 0.056(2) 0.0371(19) 0.0292(19) 0.037(2)
C11 0.044(2) 0.096(4) 0.098(3) 0.070(3) 0.010(2) 0.022(2)
C12 0.084(3) 0.0314(19) 0.045(2) 0.0028(17) 0.006(2) 0.019(2)
C13 0.146(5) 0.058(3) 0.059(3) 0.006(2) -0.044(3) 0.015(3)
C14 0.0383(17) 0.0273(16) 0.0400(17) 0.0138(14) 0.0186(14) 0.0161(14)
C15 0.059(2) 0.041(2) 0.050(2) 0.0165(17) 0.0304(18) 0.0295(18)
C16 0.046(2) 0.0408(19) 0.0455(19) 0.0225(16) 0.0281(16) 0.0215(16)
C17 0.053(2) 0.050(2) 0.0394(19) 0.0183(17) 0.0102(17) 0.0151(19)
C18 0.0275(17) 0.054(2) 0.060(2) 0.0231(18) 0.0145(16) 0.0217(17)
C19 0.044(2) 0.092(3) 0.064(3) 0.034(2) 0.0118(19) 0.041(2)

loop_
_atom_type_symbol
_atom_type_description
_atom_type_scat_dispersion_real
_atom_type_scat_dispersion_imag
_atom_type_scat_source
C C 0.0033 0.0016 'International Tables Vol C Tables 4.2.6.8 and 6.1.1.4'
H H 0 0 'International Tables Vol C Tables 4.2.6.8 and 6.1.1.4'
F F 0.0171 0.0103 'International Tables Vol C Tables 4.2.6.8 and 6.1.1.4'
P P 0.1023 0.0942 'International Tables Vol C Tables 4.2.6.8 and 6.1.1.4'
Ni Ni 0.3393 1.1124 'International Tables Vol C Tables 4.2.6.8 and 6.1.1.4'

loop_
_geom_angle_atom_site_label_1
_geom_angle_atom_site_label_2
_geom_angle_atom_site_label_3
_geom_angle
C2 Ni1 C1 175.66(14)
C2 Ni1 P1 90.87(8)
C1 Ni1 P1 88.63(10)
C2 Ni1 P2 92.41(8)
C1 Ni1 P2 88.41(10)
P1 Ni1 P2 174.73(3)
C10 P1 C8 103.73(16)
C10 P1 C12 102.29(17)
C8 P1 C12 104.10(18)
C10 P1 Ni1 111.93(11)
C8 P1 Ni1 117.61(11)
C12 P1 Ni1 115.44(14)
C18 P2 C16 103.21(15)
C18 P2 C14 104.17(16)
C16 P2 C14 102.02(15)
C18 P2 Ni1 112.76(12)
C16 P2 Ni1 114.76(11)
C14 P2 Ni1 118.18(10)
Ni1 C1 H1A 109.5
Ni1 C1 H1B 109.5
H1A C1 H1B 109.5
Ni1 C1 H1C 109.5
H1A C1 H1C 109.5
H1B C1 H1C 109.5
C3 C2 C7 113.4(3)
C3 C2 Ni1 125.5(2)
C7 C2 Ni1 121.2(2)
F1 C3 C2 118.0(3)
F1 C3 C4 115.4(3)
C2 C3 C4 126.6(3)
C3 C4 C5 117.6(3)
C3 C4 H4 121.2
C5 C4 H4 121.2
C6 C5 C4 119.7(3)
C6 C5 H5 120.2
C4 C5 H5 120.2
C5 C6 C7 120.7(3)
C5 C6 H6 119.7
C7 C6 H6 119.7
C6 C7 C2 122.1(3)
C6 C7 H7 119
C2 C7 H7 119
C9 C8 P1 117.9(2)
C9 C8 H8A 107.8
P1 C8 H8A 107.8
C9 C8 H8B 107.8
P1 C8 H8B 107.8
H8A C8 H8B 107.2
C8 C9 H9A 109.5
C8 C9 H9B 109.5
H9A C9 H9B 109.5
C8 C9 H9C 109.5
H9A C9 H9C 109.5
H9B C9 H9C 109.5
C11 C10 P1 113.2(3)
C11 C10 H10A 108.9
P1 C10 H10A 108.9
C11 C10 H10B 108.9
P1 C10 H10B 108.9
H10A C10 H10B 107.7
C10 C11 H11A 109.5
C10 C11 H11B 109.5
H11A C11 H11B 109.5
C10 C11 H11C 109.5
H11A C11 H11C 109.5
H11B C11 H11C 109.5
C13 C12 P1 112.5(3)
C13 C12 H12A 109.1
P1 C12 H12A 109.1
C13 C12 H12B 109.1
P1 C12 H12B 109.1
H12A C12 H12B 107.8
C12 C13 H13A 109.5
C12 C13 H13B 109.5
H13A C13 H13B 109.5
C12 C13 H13C 109.5
H13A C13 H13C 109.5
H13B C13 H13C 109.5
C15 C14 P2 117.4(2)
C15 C14 H14A 108
P2 C14 H14A 108
C15 C14 H14B 108
P2 C14 H14B 108
H14A C14 H14B 107.2
C14 C15 H15A 109.5
C14 C15 H15B 109.5
H15A C15 H15B 109.5
C14 C15 H15C 109.5
H15A C15 H15C 109.5
H15B C15 H15C 109.5
C17 C16 P2 112.8(2)
C17 C16 H16A 109
P2 C16 H16A 109
C17 C16 H16B 109
P2 C16 H16B 109
H16A C16 H16B 107.8
C16 C17 H17A 109.5
C16 C17 H17B 109.5
H17A C17 H17B 109.5
C16 C17 H17C 109.5
H17A C17 H17C 109.5
H17B C17 H17C 109.5
C19 C18 P2 112.2(2)
C19 C18 H18A 109.2
P2 C18 H18A 109.2
C19 C18 H18B 109.2
P2 C18 H18B 109.2
H18A C18 H18B 107.9
C18 C19 H19A 109.5
C18 C19 H19B 109.5
H19A C19 H19B 109.5
C18 C19 H19C 109.5
H19A C19 H19C 109.5
H19B C19 H19C 109.5

loop_
_geom_bond_atom_site_label_1
_geom_bond_atom_site_label_2
_geom_bond_distance
Ni1 C2 1.932(3)
Ni1 C1 1.979(3)
Ni1 P1 2.1689(8)
Ni1 P2 2.1735(8)
P1 C10 1.813(3)
P1 C8 1.828(3)
P1 C12 1.839(3)
P2 C18 1.830(3)
P2 C16 1.835(3)
P2 C14 1.835(3)
F1 C3 1.362(3)
C1 H1A 0.98
C1 H1B 0.98
C1 H1C 0.98
C2 C3 1.376(4)
C2 C7 1.404(4)
C3 C4 1.378(4)
C4 C5 1.378(5)
C4 H4 0.95
C5 C6 1.366(5)
C5 H5 0.95
C6 C7 1.396(4)
C6 H6 0.95
C7 H7 0.95
C8 C9 1.526(4)
C8 H8A 0.99
C8 H8B 0.99
C9 H9A 0.98
C9 H9B 0.98
C9 H9C 0.98
C10 C11 1.513(5)
C10 H10A 0.99
C10 H10B 0.99
C11 H11A 0.98
C11 H11B 0.98
C11 H11C 0.98
C12 C13 1.506(6)
C12 H12A 0.99
C12 H12B 0.99
C13 H13A 0.98
C13 H13B 0.98
C13 H13C 0.98
C14 C15 1.524(4)
C14 H14A 0.99
C14 H14B 0.99
C15 H15A 0.98
C15 H15B 0.98
C15 H15C 0.98
C16 C17 1.510(5)
C16 H16A 0.99
C16 H16B 0.99
C17 H17A 0.98
C17 H17B 0.98
C17 H17C 0.98
C18 C19 1.522(5)
C18 H18A 0.99
C18 H18B 0.99
C19 H19A 0.98
C19 H19B 0.98
C19 H19C 0.98

loop_
_geom_torsion_atom_site_label_1
_geom_torsion_atom_site_label_2
_geom_torsion_atom_site_label_3
_geom_torsion_atom_site_label_4
_geom_torsion
C7 C2 C3 F1 -179.8(2)
Ni1 C2 C3 F1 -1.7(4)
C7 C2 C3 C4 -0.5(4)
Ni1 C2 C3 C4 177.6(2)
F1 C3 C4 C5 179.2(3)
C2 C3 C4 C5 -0.2(5)
C3 C4 C5 C6 1.2(4)
C4 C5 C6 C7 -1.6(5)
C5 C6 C7 C2 0.9(4)
C3 C2 C7 C6 0.1(4)
Ni1 C2 C7 C6 -178.1(2)
C10 P1 C8 C9 51.0(3)
C12 P1 C8 C9 -55.7(3)
Ni1 P1 C8 C9 175.1(3)
C8 P1 C10 C11 67.9(3)
C12 P1 C10 C11 176.0(3)
Ni1 P1 C10 C11 -59.9(3)
C10 P1 C12 C13 171.2(4)
C8 P1 C12 C13 -81.1(4)
Ni1 P1 C12 C13 49.4(4)
C18 P2 C14 C15 49.0(3)
C16 P2 C14 C15 -58.1(3)
Ni1 P2 C14 C15 175.1(2)
C18 P2 C16 C17 176.9(2)
C14 P2 C16 C17 -75.2(3)
Ni1 P2 C16 C17 53.9(3)
C16 P2 C18 C19 173.7(3)
C14 P2 C18 C19 67.5(3)
Ni1 P2 C18 C19 -61.9(3)
